data_1548387
loop_
_publ_author_name
'Srinivasan, Anandi'
'Cortijo, Miguel'
'Bulicanu, Vladimir'
'Naim, Ahmad'
'Cl\'erac, Rodolphe'
'Sainctavit, Philippe'
'Rogalev, Andrei'
'Wilhelm, Fabrice'
'Rosa, Patrick'
'Hillard, Elizabeth A.'

_publ_section_title
;
 Enantiomeric resolution and X-ray optical activity of a tricobalt
 extended metal atom chain.
;
_journal_issue 5
_journal_name_full 'Chemical science'
_journal_page_first 1136
_journal_page_last 1143
_journal_paper_doi 10.1039/c7sc04131d
_journal_volume 9
_journal_year 2018
_chemical_absolute_configuration ad
_chemical_formula_moiety 'C44 H38 Co3 N14, 2(C8 H4 As2 O12), 2(C16 H36 N) [+solvent]'
_chemical_formula_sum 'C92 H118 As4 Co3 N16 O24'
_chemical_formula_weight 2308.49
_chemical_melting_point ?
_chemical_name_common '[Delta-Co3(dpa)4(MeCN)2[As2(Lambda-tart)2]2[TBA]2'
_space_group_crystal_system tetragonal
_space_group_IT_number 90
_space_group_name_Hall 'P 4ab 2ab'
_space_group_name_H-M_alt 'P 4 21 2'
_symmetry_space_group_name_Hall 'P 4ab 2ab'
_symmetry_space_group_name_H-M 'P 4 21 2'
_atom_sites_solution_hydrogens geom
_audit_creation_method SHELXL-2016/4
_audit_update_record
;
2017-09-14 deposited with the CCDC.
2017-12-04 downloaded from the CCDC.
;
_cell_angle_alpha 90
_cell_angle_beta 90
_cell_angle_gamma 90
_cell_formula_units_Z 2
_cell_length_a 20.6668(10)
_cell_length_b 20.6668(10)
_cell_length_c 16.8568(9)
_cell_measurement_reflns_used 9621
_cell_measurement_temperature 120(2)
_cell_measurement_theta_max 25.18
_cell_measurement_theta_min 2.31
_cell_volume 7199.8(6)
_computing_cell_refinement 'SAINT (Bruker, 2003)'
_computing_data_collection 'APEX2 (Bruker, 2005)'
_computing_data_reduction 'SAINT (Bruker, 2003)'
_computing_molecular_graphics 'WinGX (Farrugia, 2012)'
_computing_publication_material 'SHELXL-2016/4 (Sheldrick, 2016)'
_computing_structure_refinement 'SHELXL-2016/4 (Sheldrick, 2016)'
_computing_structure_solution 'SHELXS2013 (Sheldrick, 2008)'
_diffrn_ambient_temperature 120(2)
_diffrn_measured_fraction_theta_full 0.998
_diffrn_measured_fraction_theta_max 0.998
_diffrn_measurement_device_type 'Bruker APEX-II CCD'
_diffrn_measurement_method '\f and \w scans'
_diffrn_radiation_type MoK\a
_diffrn_radiation_wavelength 0.71073
_diffrn_reflns_av_R_equivalents 0.0495
_diffrn_reflns_av_unetI/netI 0.0176
_diffrn_reflns_Laue_measured_fraction_full 0.998
_diffrn_reflns_Laue_measured_fraction_max 0.998
_diffrn_reflns_limit_h_max 24
_diffrn_reflns_limit_h_min -23
_diffrn_reflns_limit_k_max 23
_diffrn_reflns_limit_k_min -24
_diffrn_reflns_limit_l_max 20
_diffrn_reflns_limit_l_min -20
_diffrn_reflns_number 179820
_diffrn_reflns_point_group_measured_fraction_full 0.999
_diffrn_reflns_point_group_measured_fraction_max 0.998
_diffrn_reflns_theta_full 25.242
_diffrn_reflns_theta_max 25.378
_diffrn_reflns_theta_min 1.559
_diffrn_source 'sealed tube'
_exptl_absorpt_coefficient_mu 1.309
_exptl_absorpt_correction_T_max 0.7452
_exptl_absorpt_correction_T_min 0.7073
_exptl_absorpt_correction_type multi-scan
_exptl_absorpt_process_details SADABS
_exptl_crystal_colour green
_exptl_crystal_density_diffrn 1.065
_exptl_crystal_density_meas ?
_exptl_crystal_description plate
_exptl_crystal_F_000 2374
_exptl_crystal_size_max 0.172
_exptl_crystal_size_mid 0.169
_exptl_crystal_size_min 0.095
_exptl_transmission_factor_max 0.7452
_exptl_transmission_factor_min 0.7073
_refine_diff_density_max 1.604
_refine_diff_density_min -0.301
_refine_diff_density_rms 0.053
_refine_ls_abs_structure_details
;
 Flack x determined using 2472 quotients [(I+)-(I-)]/[(I+)+(I-)]
 (Parsons, Flack and Wagner, Acta Cryst. B69 (2013) 249-259).
;
_refine_ls_abs_structure_Flack -0.002(2)
_refine_ls_extinction_method none
_refine_ls_goodness_of_fit_ref 1.052
_refine_ls_hydrogen_treatment constr
_refine_ls_matrix_type full
_refine_ls_number_parameters 319
_refine_ls_number_reflns 6625
_refine_ls_number_restraints 0
_refine_ls_restrained_S_all 1.052
_refine_ls_R_factor_all 0.0353
_refine_ls_R_factor_gt 0.0296
_refine_ls_shift/su_max 0.001
_refine_ls_shift/su_mean 0.000
_refine_ls_structure_factor_coef Fsqd
_refine_ls_weighting_details 'w=1/[\s^2^(Fo^2^)+(0.0479P)^2^+2.5029P] where P=(Fo^2^+2Fc^2^)/3'
_refine_ls_weighting_scheme calc
_refine_ls_wR_factor_gt 0.0754
_refine_ls_wR_factor_ref 0.0784
_reflns_Friedel_coverage 0.761
_reflns_Friedel_fraction_full 1.000
_reflns_Friedel_fraction_max 1.000
_reflns_number_gt 6109
_reflns_number_total 6625
_reflns_threshold_expression 'I > 2\s(I)'
_cod_data_source_file c7sc04131d2.cif
_cod_data_source_block compound_2_lambda_120_K
_cod_depositor_comments
;
The following automatic conversions were performed:

'_chemical_melting_point' value 'not measured' was changed to '?' -
the value is undefined or not given.

'_exptl_crystal_density_meas' value 'not measured' was changed to '?'
- the value is perceived as not measured.

Automatic conversion script
Id: cif_fix_values 4973 2017-02-22 13:04:09Z antanas 

 Adding full bibliography for 1548387--1548390.cif.
;
_cod_original_cell_volume 7199.8(8)
_cod_database_code 1548387
_shelx_shelxl_version_number 2016/4
_shelx_space_group_comment
;
The symmetry employed for this shelxl refinement is uniquely defined
by the following loop, which should always be used as a source of
symmetry information in preference to the above space-group names.
They are only intended as comments.
;
_exptl_absorpt_special_details 'SADABS; Bruker, 2003'

loop_
_space_group_symop_operation_xyz
'x, y, z'
'-y+1/2, x+1/2, z'
'y+1/2, -x+1/2, z'
'x+1/2, -y+1/2, -z'
'-x+1/2, y+1/2, -z'
'-x, -y, z'
'y, x, -z'
'-y, -x, -z'

loop_
_atom_site_label
_atom_site_type_symbol
_atom_site_fract_x
_atom_site_fract_y
_atom_site_fract_z
_atom_site_U_iso_or_equiv
_atom_site_adp_type
_atom_site_occupancy
_atom_site_site_symmetry_order
_atom_site_calc_flag
_atom_site_refinement_flags_posn
_atom_site_refinement_flags_adp
_atom_site_refinement_flags_occupancy
C1 C 0.56527(17) 0.60873(17) 0.93879(19) 0.0305(7) Uani 1 1 d . . .
C2 C 0.5886(2) 0.6726(2) 0.9454(2) 0.0438(10) Uani 1 1 d . . .
H2 H 0.606469 0.687067 0.994157 0.053 Uiso 1 1 calc R U .
C3 C 0.5856(2) 0.7136(2) 0.8823(2) 0.0469(11) Uani 1 1 d . . .
H3 H 0.602646 0.756135 0.886171 0.056 Uiso 1 1 calc R U .
C4 C 0.5572(2) 0.6922(2) 0.8117(2) 0.0438(10) Uani 1 1 d . . .
H4 H 0.554827 0.719688 0.766639 0.053 Uiso 1 1 calc R U .
C5 C 0.53278(18) 0.63069(19) 0.8093(2) 0.0327(8) Uani 1 1 d . . .
H5 H 0.512290 0.616710 0.761801 0.039 Uiso 1 1 calc R U .
C6 C 0.60915(17) 0.43587(18) 0.9394(2) 0.0323(8) Uani 1 1 d . . .
C7 C 0.67336(19) 0.4139(2) 0.9469(2) 0.0405(10) Uani 1 1 d . . .
H7 H 0.687085 0.393929 0.994740 0.049 Uiso 1 1 calc R U .
C8 C 0.7159(2) 0.4212(2) 0.8857(2) 0.0492(11) Uani 1 1 d . . .
H8 H 0.759349 0.406634 0.890505 0.059 Uiso 1 1 calc R U .
C9 C 0.6942(2) 0.4507(2) 0.8157(2) 0.0435(10) Uani 1 1 d . . .
H9 H 0.722548 0.455929 0.771809 0.052 Uiso 1 1 calc R U .
C10 C 0.63242(19) 0.47142(18) 0.8119(2) 0.0325(8) Uani 1 1 d . . .
H10 H 0.618435 0.491704 0.764276 0.039 Uiso 1 1 calc R U .
C11 C 0.500000 0.500000 0.6743(3) 0.0269(10) Uani 1 2 d S T P
C12 C 0.500000 0.500000 0.5881(2) 0.0315(11) Uani 1 2 d S T P
H12A H 0.455294 0.500323 0.568716 0.047 Uiso 0.5 1 calc R U P
H12B H 0.522074 0.461122 0.568716 0.047 Uiso 0.5 1 calc R U P
H12C H 0.522632 0.538555 0.568716 0.047 Uiso 0.5 1 calc R U P
C20 C 0.6844(2) 0.69106(19) 0.6551(2) 0.0356(9) Uani 1 1 d . . .
C21 C 0.65510(17) 0.62539(16) 0.64001(19) 0.0280(8) Uani 1 1 d . . .
H21 H 0.647662 0.604172 0.692544 0.034 Uiso 1 1 calc R U .
C22 C 0.70169(16) 0.58289(16) 0.59264(19) 0.0249(7) Uani 1 1 d . . .
H22 H 0.740960 0.574516 0.625745 0.030 Uiso 1 1 calc R U .
C23 C 0.66868(16) 0.51880(16) 0.5756(2) 0.0277(7) Uani 1 1 d . . .
C100 C 0.3805(3) 0.7195(3) 0.7845(4) 0.0871(19) Uani 1 1 d . . .
H85A H 0.413556 0.706357 0.823002 0.131 Uiso 1 1 calc R U .
H85B H 0.381411 0.766596 0.778222 0.131 Uiso 1 1 calc R U .
H85C H 0.337752 0.706091 0.803621 0.131 Uiso 1 1 calc R U .
C101 C 0.3938(2) 0.6882(2) 0.7069(3) 0.0595(14) Uani 1 1 d . . .
H84A H 0.393603 0.640581 0.713541 0.071 Uiso 1 1 calc R U .
H84B H 0.437307 0.701150 0.688115 0.071 Uiso 1 1 calc R U .
C102 C 0.3429(2) 0.7075(2) 0.6446(3) 0.0589(13) Uani 1 1 d . . .
H83A H 0.298999 0.697379 0.664593 0.071 Uiso 1 1 calc R U .
H83B H 0.345308 0.754642 0.634420 0.071 Uiso 1 1 calc R U .
C103 C 0.35554(19) 0.67081(19) 0.5691(3) 0.0478(10) Uani 1 1 d . . .
H82A H 0.350737 0.623982 0.579936 0.057 Uiso 1 1 calc R U .
H82B H 0.400936 0.678422 0.552803 0.057 Uiso 1 1 calc R U .
C104 C 0.31872(19) 0.76004(18) 0.4773(3) 0.0427(10) Uani 1 1 d . . .
H89A H 0.304579 0.787080 0.522534 0.051 Uiso 1 1 calc R U .
H89B H 0.289610 0.769454 0.432072 0.051 Uiso 1 1 calc R U .
C105 C 0.3875(2) 0.7794(2) 0.4545(3) 0.0541(13) Uani 1 1 d . . .
H86A H 0.416537 0.774614 0.500844 0.065 Uiso 1 1 calc R U .
H86B H 0.403583 0.750828 0.411652 0.065 Uiso 1 1 calc R U .
C106 C 0.3879(2) 0.8498(2) 0.4262(4) 0.0709(16) Uani 1 1 d . . .
H32A H 0.359114 0.854419 0.379582 0.085 Uiso 1 1 calc R U .
H32B H 0.371320 0.878229 0.468850 0.085 Uiso 1 1 calc R U .
C107 C 0.4564(3) 0.8704(3) 0.4038(5) 0.098(3) Uani 1 1 d . . .
H32C H 0.456022 0.915504 0.385834 0.147 Uiso 1 1 calc R U .
H32D H 0.484754 0.866368 0.450201 0.147 Uiso 1 1 calc R U .
H32E H 0.472569 0.842600 0.361091 0.147 Uiso 1 1 calc R U .
N1 N 0.56461(14) 0.56461(14) 1.000000 0.0286(8) Uani 1 2 d S T P
N2 N 0.53623(13) 0.58857(14) 0.87081(16) 0.0268(6) Uani 1 1 d . . .
N3 N 0.41094(14) 0.53487(13) 0.87161(16) 0.0272(6) Uani 1 1 d . . .
N4 N 0.56485(14) 0.43515(14) 1.000000 0.0282(8) Uani 1 2 d S T P
N5 N 0.500000 0.500000 0.7427(2) 0.0331(10) Uani 1 2 d S T P
N20 N 0.31125(15) 0.68875(15) 0.500000 0.0440(12) Uani 1 2 d S T P
O1 O 0.59458(12) 0.62995(11) 0.60069(13) 0.0275(5) Uani 1 1 d . . .
O2 O 0.65264(13) 0.73853(12) 0.62187(15) 0.0358(6) Uani 1 1 d . . .
O3 O 0.73461(15) 0.69755(14) 0.69318(16) 0.0470(7) Uani 1 1 d . . .
O4 O 0.61442(12) 0.72102(11) 0.47776(13) 0.0303(5) Uani 1 1 d . . .
O5 O 0.50599(11) 0.66202(11) 0.49926(13) 0.0288(5) Uani 1 1 d . . .
O6 O 0.65110(13) 0.48325(12) 0.62954(15) 0.0365(6) Uani 1 1 d . . .
CO1 Co 0.500000 0.500000 1.000000 0.0254(2) Uani 1 4 d S T P
CO2 Co 0.500000 0.500000 0.86261(3) 0.02409(15) Uani 1 2 d S T P
AS1 As 0.57125(2) 0.70993(2) 0.56907(2) 0.02954(11) Uani 1 1 d . . .

loop_
_atom_site_aniso_label
_atom_site_aniso_U_11
_atom_site_aniso_U_22
_atom_site_aniso_U_33
_atom_site_aniso_U_23
_atom_site_aniso_U_13
_atom_site_aniso_U_12
C1 0.0344(18) 0.0407(19) 0.0165(16) 0.0044(15) -0.0019(15) 0.0022(15)
C2 0.055(2) 0.045(2) 0.031(2) 0.0061(17) -0.0128(18) -0.0117(19)
C3 0.066(3) 0.036(2) 0.039(2) 0.0098(18) -0.014(2) -0.012(2)
C4 0.064(3) 0.041(2) 0.0267(19) 0.0134(17) -0.0030(19) -0.002(2)
C5 0.043(2) 0.037(2) 0.0187(16) 0.0022(15) -0.0038(15) -0.0009(17)
C6 0.0370(19) 0.0400(19) 0.0200(17) 0.0029(16) 0.0002(16) 0.0035(15)
C7 0.041(2) 0.061(3) 0.0198(19) 0.0054(16) -0.0020(15) 0.0141(19)
C8 0.037(2) 0.069(3) 0.042(2) 0.008(2) 0.0006(19) 0.016(2)
C9 0.039(2) 0.064(3) 0.0274(19) 0.0046(19) 0.0102(17) 0.0066(19)
C10 0.040(2) 0.040(2) 0.0177(16) 0.0036(15) 0.0039(15) 0.0007(17)
C11 0.031(3) 0.035(3) 0.015(2) 0.000 0.000 -0.003(2)
C12 0.038(3) 0.048(3) 0.009(2) 0.000 0.000 -0.007(2)
C20 0.048(2) 0.033(2) 0.0258(18) -0.0051(16) 0.0002(17) -0.0096(17)
C21 0.033(2) 0.0293(18) 0.0215(16) 0.0001(14) 0.0003(14) -0.0071(15)
C22 0.0231(17) 0.0303(18) 0.0214(15) 0.0058(13) -0.0012(12) -0.0025(14)
C23 0.0293(17) 0.0275(17) 0.0264(17) 0.0017(16) 0.0054(16) 0.0073(14)
C100 0.077(4) 0.102(5) 0.083(4) 0.010(4) 0.000(3) 0.026(4)
C101 0.041(3) 0.066(3) 0.071(3) 0.025(3) 0.006(2) 0.015(2)
C102 0.047(3) 0.045(3) 0.085(4) 0.005(3) -0.001(3) 0.018(2)
C103 0.0284(19) 0.035(2) 0.079(3) 0.016(2) 0.009(2) 0.0099(16)
C104 0.033(2) 0.026(2) 0.069(3) 0.0110(19) 0.005(2) 0.0063(16)
C105 0.029(2) 0.036(2) 0.097(4) 0.017(2) 0.003(2) 0.0029(18)
C106 0.044(3) 0.044(3) 0.125(5) 0.033(3) 0.019(3) 0.004(2)
C107 0.047(3) 0.055(3) 0.192(8) 0.044(4) 0.024(4) 0.003(2)
N1 0.0353(13) 0.0353(13) 0.0152(17) 0.0029(13) -0.0029(13) -0.0018(19)
N2 0.0314(16) 0.0324(16) 0.0167(13) 0.0042(12) -0.0006(12) 0.0012(12)
N3 0.0334(16) 0.0310(16) 0.0172(13) -0.0002(12) 0.0003(12) 0.0022(12)
N4 0.0338(13) 0.0338(13) 0.0170(17) 0.0042(13) 0.0042(13) 0.0058(18)
N5 0.034(3) 0.047(3) 0.018(2) 0.000 0.000 0.000(2)
N20 0.0294(15) 0.0294(15) 0.073(3) 0.0098(19) 0.0098(19) 0.0050(19)
O1 0.0309(13) 0.0260(13) 0.0257(11) -0.0019(9) -0.0003(10) -0.0020(10)
O2 0.0487(16) 0.0250(13) 0.0338(14) -0.0027(11) -0.0116(13) -0.0084(12)
O3 0.0592(19) 0.0438(17) 0.0381(15) 0.0030(13) -0.0228(14) -0.0145(14)
O4 0.0347(14) 0.0296(13) 0.0265(13) 0.0005(10) -0.0024(10) -0.0099(11)
O5 0.0254(12) 0.0351(13) 0.0258(11) -0.0016(10) 0.0016(11) 0.0000(10)
O6 0.0475(16) 0.0299(14) 0.0322(13) 0.0022(11) 0.0063(13) -0.0011(11)
CO1 0.0327(3) 0.0327(3) 0.0108(4) 0.000 0.000 0.0020(4)
CO2 0.0287(4) 0.0322(4) 0.0114(3) 0.000 0.000 0.0021(3)
AS1 0.0385(2) 0.02576(18) 0.02436(16) -0.00431(16) -0.00075(17) 0.00177(15)

loop_
_atom_type_symbol
_atom_type_description
_atom_type_scat_dispersion_real
_atom_type_scat_dispersion_imag
_atom_type_scat_source
C C 0.0033 0.0016 'International Tables Vol C Tables 4.2.6.8 and 6.1.1.4'
H H 0.0000 0.0000 'International Tables Vol C Tables 4.2.6.8 and 6.1.1.4'
N N 0.0061 0.0033 'International Tables Vol C Tables 4.2.6.8 and 6.1.1.4'
O O 0.0106 0.0060 'International Tables Vol C Tables 4.2.6.8 and 6.1.1.4'
Co Co 0.3494 0.9721 'International Tables Vol C Tables 4.2.6.8 and 6.1.1.4'
As As 0.0499 2.0058 'International Tables Vol C Tables 4.2.6.8 and 6.1.1.4'

loop_
_geom_angle_atom_site_label_1
_geom_angle_atom_site_label_2
_geom_angle_atom_site_label_3
_geom_angle
_geom_angle_site_symmetry_1
_geom_angle_site_symmetry_3
N2 C1 N1 115.1(3) . .
N2 C1 C2 120.3(3) . .
N1 C1 C2 124.4(3) . .
C3 C2 C1 120.4(4) . .
C3 C2 H2 119.8 . .
C1 C2 H2 119.8 . .
C2 C3 C4 119.1(4) . .
C2 C3 H3 120.4 . .
C4 C3 H3 120.4 . .
C5 C4 C3 118.3(3) . .
C5 C4 H4 120.9 . .
C3 C4 H4 120.9 . .
N2 C5 C4 123.6(3) . .
N2 C5 H5 118.2 . .
C4 C5 H5 118.2 . .
N3 C6 N4 115.3(3) 6_665 .
N3 C6 C7 120.4(3) 6_665 .
N4 C6 C7 124.0(3) . .
C8 C7 C6 120.4(3) . .
C8 C7 H7 119.8 . .
C6 C7 H7 119.8 . .
C7 C8 C9 118.6(4) . .
C7 C8 H8 120.7 . .
C9 C8 H8 120.7 . .
C10 C9 C8 118.8(4) . .
C10 C9 H9 120.6 . .
C8 C9 H9 120.6 . .
C9 C10 N3 124.0(3) . 6_665
C9 C10 H10 118.0 . .
N3 C10 H10 118.0 6_665 .
N5 C11 C12 180.0 . .
C11 C12 H12A 109.5 . .
C11 C12 H12B 109.5 . .
H12A C12 H12B 109.5 . .
C11 C12 H12C 109.5 . .
H12A C12 H12C 109.5 . .
H12B C12 H12C 109.5 . .
O3 C20 O2 124.5(3) . .
O3 C20 C21 121.7(4) . .
O2 C20 C21 113.7(3) . .
O1 C21 C20 111.9(3) . .
O1 C21 C22 110.5(3) . .
C20 C21 C22 110.6(3) . .
O1 C21 H21 107.9 . .
C20 C21 H21 107.9 . .
C22 C21 H21 107.9 . .
O4 C22 C23 111.8(3) 7_556 .
O4 C22 C21 110.6(3) 7_556 .
C23 C22 C21 108.5(3) . .
O4 C22 H22 108.6 7_556 .
C23 C22 H22 108.6 . .
C21 C22 H22 108.6 . .
O6 C23 O5 124.7(3) . 7_556
O6 C23 C22 121.2(3) . .
O5 C23 C22 114.2(3) 7_556 .
C101 C100 H85A 109.5 . .
C101 C100 H85B 109.5 . .
H85A C100 H85B 109.5 . .
C101 C100 H85C 109.5 . .
H85A C100 H85C 109.5 . .
H85B C100 H85C 109.5 . .
C100 C101 C102 111.2(4) . .
C100 C101 H84A 109.4 . .
C102 C101 H84A 109.4 . .
C100 C101 H84B 109.4 . .
C102 C101 H84B 109.4 . .
H84A C101 H84B 108.0 . .
C103 C102 C101 109.1(4) . .
C103 C102 H83A 109.9 . .
C101 C102 H83A 109.9 . .
C103 C102 H83B 109.9 . .
C101 C102 H83B 109.9 . .
H83A C102 H83B 108.3 . .
C102 C103 N20 114.8(3) . .
C102 C103 H82A 108.6 . .
N20 C103 H82A 108.6 . .
C102 C103 H82B 108.6 . .
N20 C103 H82B 108.6 . .
H82A C103 H82B 107.6 . .
N20 C104 C105 114.2(3) . .
N20 C104 H89A 108.7 . .
C105 C104 H89A 108.7 . .
N20 C104 H89B 108.7 . .
C105 C104 H89B 108.7 . .
H89A C104 H89B 107.6 . .
C106 C105 C104 109.4(3) . .
C106 C105 H86A 109.8 . .
C104 C105 H86A 109.8 . .
C106 C105 H86B 109.8 . .
C104 C105 H86B 109.8 . .
H86A C105 H86B 108.2 . .
C107 C106 C105 110.3(4) . .
C107 C106 H32A 109.6 . .
C105 C106 H32A 109.6 . .
C107 C106 H32B 109.6 . .
C105 C106 H32B 109.6 . .
H32A C106 H32B 108.1 . .
C106 C107 H32C 109.5 . .
C106 C107 H32D 109.5 . .
H32C C107 H32D 109.5 . .
C106 C107 H32E 109.5 . .
H32C C107 H32E 109.5 . .
H32D C107 H32E 109.5 . .
C1 N1 C1 123.2(4) . 7_557
C1 N1 CO1 118.4(2) . .
C1 N1 CO1 118.4(2) 7_557 .
C5 N2 C1 118.1(3) . .
C5 N2 CO2 121.3(2) . .
C1 N2 CO2 120.6(2) . .
C10 N3 C6 117.8(3) 6_665 6_665
C10 N3 CO2 121.5(2) 6_665 .
C6 N3 CO2 120.7(2) 6_665 .
C6 N4 C6 124.7(4) . 8_667
C6 N4 CO1 117.7(2) . .
C6 N4 CO1 117.7(2) 8_667 .
C11 N5 CO2 180.0 . .
C103 N20 C103 106.9(4) . 8_666
C103 N20 C104 111.2(2) . 8_666
C103 N20 C104 111.4(2) 8_666 8_666
C103 N20 C104 111.4(2) . .
C103 N20 C104 111.2(2) 8_666 .
C104 N20 C104 104.9(4) 8_666 .
C21 O1 AS1 115.79(19) . .
C20 O2 AS1 113.1(2) . .
C22 O4 AS1 117.1(2) 7_556 .
C23 O5 AS1 112.0(2) 7_556 .
N1 CO1 N1 180.00(12) 6_665 .
N1 CO1 N4 90.0 6_665 .
N1 CO1 N4 90.0 . .
N1 CO1 N4 90.0 6_665 6_665
N1 CO1 N4 90.0 . 6_665
N4 CO1 N4 180.0 . 6_665
N1 CO1 CO2 90.0 6_665 7_557
N1 CO1 CO2 90.0 . 7_557
N4 CO1 CO2 90.0 . 7_557
N4 CO1 CO2 90.0 6_665 7_557
N1 CO1 CO2 90.0 6_665 .
N1 CO1 CO2 90.0 . .
N4 CO1 CO2 90.0 . .
N4 CO1 CO2 90.0 6_665 .
CO2 CO1 CO2 180.0 7_557 .
N3 CO2 N3 171.22(16) . 6_665
N3 CO2 N2 88.83(11) . 6_665
N3 CO2 N2 90.55(11) 6_665 6_665
N3 CO2 N2 90.55(11) . .
N3 CO2 N2 88.84(11) 6_665 .
N2 CO2 N2 172.00(16) 6_665 .
N3 CO2 N5 94.39(8) . .
N3 CO2 N5 94.39(8) 6_665 .
N2 CO2 N5 94.00(8) 6_665 .
N2 CO2 N5 94.00(8) . .
N3 CO2 CO1 85.61(8) . .
N3 CO2 CO1 85.61(8) 6_665 .
N2 CO2 CO1 86.00(8) 6_665 .
N2 CO2 CO1 86.00(8) . .
N5 CO2 CO1 180.0 . .
O4 AS1 O1 103.76(11) . .
O4 AS1 O2 85.73(11) . .
O1 AS1 O2 85.07(10) . .
O4 AS1 O5 84.04(10) . .
O1 AS1 O5 84.41(10) . .
O2 AS1 O5 163.15(10) . .

loop_
_geom_bond_atom_site_label_1
_geom_bond_atom_site_label_2
_geom_bond_distance
_geom_bond_site_symmetry_2
C1 N2 1.359(4) .
C1 N1 1.377(4) .
C1 C2 1.409(5) .
C2 C3 1.361(6) .
C2 H2 0.9500 .
C3 C4 1.399(6) .
C3 H3 0.9500 .
C4 C5 1.368(6) .
C4 H4 0.9500 .
C5 N2 1.356(4) .
C5 H5 0.9500 .
C6 N3 1.358(4) 6_665
C6 N4 1.372(4) .
C6 C7 1.408(5) .
C7 C8 1.363(6) .
C7 H7 0.9500 .
C8 C9 1.402(6) .
C8 H8 0.9500 .
C9 C10 1.349(6) .
C9 H9 0.9500 .
C10 N3 1.354(4) 6_665
C10 H10 0.9500 .
C11 N5 1.152(6) .
C11 C12 1.453(6) .
C12 H12A 0.9800 .
C12 H12B 0.9800 .
C12 H12C 0.9800 .
C20 O3 1.228(5) .
C20 O2 1.306(5) .
C20 C21 1.508(5) .
C21 O1 1.418(4) .
C21 C22 1.528(5) .
C21 H21 1.0000 .
C22 O4 1.412(4) 7_556
C22 C23 1.517(5) .
C22 H22 1.0000 .
C23 O6 1.224(4) .
C23 O5 1.297(4) 7_556
C100 C101 1.485(8) .
C100 H85A 0.9800 .
C100 H85B 0.9800 .
C100 H85C 0.9800 .
C101 C102 1.539(7) .
C101 H84A 0.9900 .
C101 H84B 0.9900 .
C102 C103 1.506(7) .
C102 H83A 0.9900 .
C102 H83B 0.9900 .
C103 N20 1.526(5) .
C103 H82A 0.9900 .
C103 H82B 0.9900 .
C104 N20 1.530(4) .
C104 C105 1.527(6) .
C104 H89A 0.9900 .
C104 H89B 0.9900 .
C105 C106 1.531(6) .
C105 H86A 0.9900 .
C105 H86B 0.9900 .
C106 C107 1.526(7) .
C106 H32A 0.9900 .
C106 H32B 0.9900 .
C107 H32C 0.9800 .
C107 H32D 0.9800 .
C107 H32E 0.9800 .
N1 C1 1.377(4) 7_557
N1 CO1 1.888(4) .
N2 CO2 1.983(3) .
N3 C10 1.354(4) 6_665
N3 C6 1.358(4) 6_665
N3 CO2 1.982(3) .
N4 C6 1.372(4) 8_667
N4 CO1 1.895(4) .
N5 CO2 2.022(4) .
N20 C103 1.527(5) 8_666
N20 C104 1.530(4) 8_666
O1 AS1 1.803(2) .
O2 AS1 1.993(3) .
O4 C22 1.412(4) 7_556
O4 AS1 1.794(2) .
O5 C23 1.297(4) 7_556
O5 AS1 2.046(2) .
CO1 N1 1.888(4) 6_665
CO1 N4 1.895(4) 6_665
CO1 CO2 2.3160(6) 7_557
CO1 CO2 2.3160(6) .
CO2 N3 1.982(3) 6_665
CO2 N2 1.983(3) 6_665

loop_
_geom_torsion_atom_site_label_1
_geom_torsion_atom_site_label_2
_geom_torsion_atom_site_label_3
_geom_torsion_atom_site_label_4
_geom_torsion
_geom_torsion_site_symmetry_1
_geom_torsion_site_symmetry_4
N2 C1 C2 C3 -3.8(6) . .
N1 C1 C2 C3 -178.0(4) . .
C1 C2 C3 C4 2.1(7) . .
C2 C3 C4 C5 0.6(7) . .
C3 C4 C5 N2 -1.9(7) . .
N3 C6 C7 C8 -0.7(6) 6_665 .
N4 C6 C7 C8 -174.5(4) . .
C6 C7 C8 C9 -0.2(7) . .
C7 C8 C9 C10 0.9(7) . .
C8 C9 C10 N3 -0.6(7) . 6_665
O3 C20 C21 O1 175.0(3) . .
O2 C20 C21 O1 -7.1(4) . .
O3 C20 C21 C22 -61.4(4) . .
O2 C20 C21 C22 116.5(3) . .
O1 C21 C22 O4 70.2(3) . 7_556
C20 C21 C22 O4 -54.2(4) . 7_556
O1 C21 C22 C23 -52.8(3) . .
C20 C21 C22 C23 -177.2(3) . .
O4 C22 C23 O6 176.8(3) 7_556 .
C21 C22 C23 O6 -61.0(4) . .
O4 C22 C23 O5 -2.6(4) 7_556 7_556
C21 C22 C23 O5 119.7(3) . 7_556
C100 C101 C102 C103 -175.8(5) . .
C101 C102 C103 N20 -176.0(3) . .
N20 C104 C105 C106 175.1(4) . .
C104 C105 C106 C107 179.4(5) . .
N2 C1 N1 C1 156.5(3) . 7_557
C2 C1 N1 C1 -28.9(3) . 7_557
N2 C1 N1 CO1 -23.5(3) . .
C2 C1 N1 CO1 151.1(3) . .
C4 C5 N2 C1 0.3(6) . .
C4 C5 N2 CO2 -179.8(3) . .
N1 C1 N2 C5 177.3(3) . .
C2 C1 N2 C5 2.5(5) . .
N1 C1 N2 CO2 -2.6(4) . .
C2 C1 N2 CO2 -177.4(3) . .
N3 C6 N4 C6 155.6(4) 6_665 8_667
C7 C6 N4 C6 -30.2(3) . 8_667
N3 C6 N4 CO1 -24.4(4) 6_665 .
C7 C6 N4 CO1 149.8(3) . .
C102 C103 N20 C103 -177.2(4) . 8_666
C102 C103 N20 C104 -55.5(4) . 8_666
C102 C103 N20 C104 61.1(4) . .
C105 C104 N20 C103 57.8(5) . .
C105 C104 N20 C103 -61.3(5) . 8_666
C105 C104 N20 C104 178.2(5) . 8_666
C20 C21 O1 AS1 6.3(3) . .
C22 C21 O1 AS1 -117.5(2) . .
O3 C20 O2 AS1 -177.4(3) . .
C21 C20 O2 AS1 4.7(4) . .
C1 N1 CO1 N4 121.61(17) . .
C1 N1 CO1 N4 -58.39(17) 7_557 .
C1 N1 CO1 N4 -58.39(17) . 6_665
C1 N1 CO1 N4 121.61(17) 7_557 6_665
C1 N1 CO1 CO2 -148.39(17) . 7_557
C1 N1 CO1 CO2 31.61(17) 7_557 7_557
C1 N1 CO1 CO2 31.61(17) . .
C1 N1 CO1 CO2 -148.39(17) 7_557 .
C6 N4 CO1 N1 122.79(17) . 6_665
C6 N4 CO1 N1 -57.21(17) 8_667 6_665
C6 N4 CO1 N1 -57.21(17) . .
C6 N4 CO1 N1 122.79(17) 8_667 .
C6 N4 CO1 CO2 -147.21(17) . 7_557
C6 N4 CO1 CO2 32.79(17) 8_667 7_557
C6 N4 CO1 CO2 32.79(17) . .
C6 N4 CO1 CO2 -147.21(17) 8_667 .
C22 O4 AS1 O1 90.3(2) 7_556 .
C22 O4 AS1 O2 174.1(2) 7_556 .
C22 O4 AS1 O5 7.5(2) 7_556 .
C21 O1 AS1 O4 81.3(2) . .
C21 O1 AS1 O2 -3.1(2) . .
C21 O1 AS1 O5 163.7(2) . .
